data_4319150
loop_
_publ_author_name
'Beno\^it Domercq'
'Claude Coulon'
'Marc Fourmigu\'e'

_publ_section_title
;
 A Density Functional Study of the Highly Adaptable Molecular Structure of
 Mo(V) and W(V) Dithiolene Complexes: From Three-Dimensional
 Antiferromagnet to Spin Ladder
;
_journal_name_full 'Inorganic Chemistry'
_journal_page_first 371
_journal_page_last 378
_journal_paper_doi 10.1021/ic000550y
_journal_volume 40
_journal_year 2001
_chemical_formula_moiety 'C13 H10 S3 Se2 W'
_chemical_formula_sum 'C13 H10 S3 Se2 W'
_chemical_formula_weight 604.16
_chemical_name_common Cp~2~W[dsit]
_chemical_name_systematic
; 
 [2,3-diselenato-4,5-dithiole-2-thione][[bis[h^5^cyclopentadienyl]]
tungsten[IV]  
;
_space_group_IT_number 15
_symmetry_cell_setting monoclinic
_symmetry_space_group_name_Hall '-C 2yc'
_symmetry_space_group_name_H-M 'C 1 2/c 1'
_atom_sites_solution_hydrogens geom
_atom_sites_solution_primary direct
_atom_sites_solution_secondary difmap
_audit_creation_method SHELXL
_cell_angle_alpha 90.00
_cell_angle_beta 132.865(9)
_cell_angle_gamma 90.00
_cell_formula_units_Z 8
_cell_length_a 29.2720(13)
_cell_length_b 6.7860(5)
_cell_length_c 20.9123(13)
_cell_measurement_reflns_used 5000
_cell_measurement_temperature 293(2)
_cell_measurement_theta_max 55.1
_cell_measurement_theta_min 5.3
_cell_volume 3044.7(5)
_computing_cell_refinement 'SELECT [Stoe IPDS]'
_computing_data_collection 'EXPOSE [Stoe IPDS]'
_computing_data_reduction 'ITEGRATE [Stoe IPDS]'
_computing_molecular_graphics 'ORTEP [Johnson, 1976]'
_computing_publication_material 'SHELXL-93 (Sheldrick, 1993)'
_computing_structure_refinement 'SHELXL-93 (Sheldrick, 1993)'
_computing_structure_solution 'SHELXS-86 (Sheldrick, 1990)'
_diffrn_ambient_temperature 293(2)
_diffrn_detector_area_resol_mean 6.66
_diffrn_measurement_device_type Stoe-IPDS
_diffrn_measurement_method 'Rotation, D = 1.0%'
_diffrn_radiation_monochromator graphite
_diffrn_radiation_source 'fine-focus sealed tube'
_diffrn_radiation_type MoK\a
_diffrn_radiation_wavelength 0.71073
_diffrn_reflns_av_R_equivalents 0.1003
_diffrn_reflns_av_sigmaI/netI 0.0864
_diffrn_reflns_limit_h_max 38
_diffrn_reflns_limit_h_min -38
_diffrn_reflns_limit_k_max 8
_diffrn_reflns_limit_k_min -8
_diffrn_reflns_limit_l_max 27
_diffrn_reflns_limit_l_min -27
_diffrn_reflns_number 13678
_diffrn_reflns_theta_max 27.81
_diffrn_reflns_theta_min 2.66
_exptl_absorpt_coefficient_mu 12.762
_exptl_absorpt_correction_T_max 0.4283
_exptl_absorpt_correction_T_min 0.1420
_exptl_absorpt_correction_type numerical
_exptl_absorpt_process_details 'FACEIT, Stoe-IPDS'
_exptl_crystal_colour red
_exptl_crystal_density_diffrn 2.636
_exptl_crystal_density_meas ?
_exptl_crystal_description plate
_exptl_crystal_F_000 2224
_exptl_crystal_size_max 0.154
_exptl_crystal_size_mid 0.0462
_exptl_crystal_size_min 0.0366
_refine_diff_density_max 1.682
_refine_diff_density_min -1.250
_refine_diff_density_rms 0.178
_refine_ls_extinction_method none
_refine_ls_goodness_of_fit_all 0.861
_refine_ls_goodness_of_fit_obs 0.982
_refine_ls_hydrogen_treatment constr
_refine_ls_matrix_type full
_refine_ls_number_parameters 172
_refine_ls_number_reflns 3570
_refine_ls_number_restraints 0
_refine_ls_restrained_S_all 0.861
_refine_ls_restrained_S_obs 0.982
_refine_ls_R_factor_all 0.0730
_refine_ls_R_factor_obs 0.0363
_refine_ls_shift/esd_max 0.000
_refine_ls_shift/esd_mean 0.000
_refine_ls_structure_factor_coef Fsqd
_refine_ls_weighting_details 'w=1/[\s^2^(Fo^2^)+(0.0297P)^2^+0.0000P] where P=(Fo^2^+2Fc^2^)/3'
_refine_ls_weighting_scheme calc
_refine_ls_wR_factor_all 0.0750
_refine_ls_wR_factor_obs 0.0682
_reflns_number_observed 2333
_reflns_number_total 3570
_reflns_observed_criterion >2sigma(I)
_cod_data_source_file ic000550y_2.cif
_cod_data_source_block wds
_cod_depositor_comments
;
The following automatic conversions were performed:

'_exptl_crystal_density_meas' value 'not measured' was changed to '?'
- the value is perceived as not measured.

Automatic conversion script
Id: cif_fix_values 3008 2015-01-20 13:52:24Z robertas 

The following automatic conversions were performed:

'_refine_ls_weighting_scheme' value 'calc
w=1/[\s^2^(Fo^2^)+(0.0297P)^2^+0.0000P] where P=(Fo^2^+2Fc^2^)/3' was
changed to 'calc'. New tag '_refine_ls_weighting_details' was
created. The value of the new tag was set to
'w=1/[\s^2^(Fo^2^)+(0.0297P)^2^+0.0000P] where P=(Fo^2^+2Fc^2^)/3'.

Automatic conversion script
Id: cif_fix_values 3143 2015-03-26 13:38:13Z robertas 
;
_cod_original_cell_volume 3044.7(3)
_cod_database_code 4319150
_diffrn_measurement_detector 'area detector'

loop_
_symmetry_equiv_pos_as_xyz
'x, y, z'
'-x, y, -z+1/2'
'x+1/2, y+1/2, z'
'-x+1/2, y+1/2, -z+1/2'
'-x, -y, -z'
'x, -y, z-1/2'
'-x+1/2, -y+1/2, -z'
'x+1/2, -y+1/2, z-1/2'

loop_
_atom_site_aniso_label
_atom_site_aniso_U_11
_atom_site_aniso_U_22
_atom_site_aniso_U_33
_atom_site_aniso_U_23
_atom_site_aniso_U_13
_atom_site_aniso_U_12
W1 0.03330(15) 0.0356(2) 0.0333(2) 0.0032(2) 0.02498(13) 0.0008(2)
Se1 0.0330(4) 0.0316(4) 0.0570(5) 0.0017(5) 0.0239(4) -0.0059(4)
Se2 0.0412(4) 0.0312(4) 0.0627(6) 0.0015(4) 0.0347(4) -0.0057(4)
S1 0.0370(10) 0.0382(12) 0.0397(11) 0.0050(10) 0.0217(9) -0.0009(9)
S2 0.0354(10) 0.0444(13) 0.0499(12) -0.0080(11) 0.0280(10) -0.0098(9)
S3 0.0338(12) 0.075(2) 0.079(2) 0.008(2) 0.0167(13) 0.0030(12)
C1 0.036(4) 0.029(4) 0.037(4) -0.002(3) 0.025(4) -0.003(3)
C2 0.027(4) 0.040(5) 0.039(4) 0.000(4) 0.024(4) -0.004(3)
C3 0.036(4) 0.049(5) 0.038(4) -0.008(4) 0.023(4) -0.005(4)
C4 0.083(7) 0.087(9) 0.044(6) 0.017(6) 0.043(6) -0.015(7)
C5 0.071(7) 0.094(9) 0.044(6) 0.017(6) 0.042(5) 0.027(7)
C6 0.062(7) 0.148(15) 0.044(6) 0.002(8) 0.029(6) -0.023(9)
C7 0.120(11) 0.071(9) 0.043(6) -0.007(7) 0.040(8) -0.007(9)
C8 0.087(8) 0.170(15) 0.048(6) 0.034(8) 0.058(7) 0.070(9)
C9 0.058(5) 0.077(8) 0.041(5) 0.013(6) 0.038(5) 0.017(6)
C10 0.093(8) 0.060(7) 0.081(8) -0.014(7) 0.076(7) 0.000(7)
C11 0.097(9) 0.082(9) 0.091(9) 0.020(7) 0.080(8) 0.036(7)
C12 0.034(5) 0.160(13) 0.054(6) 0.004(8) 0.034(5) 0.017(7)
C13 0.073(6) 0.068(6) 0.078(7) -0.009(6) 0.068(6) -0.018(6)

loop_
_atom_site_label
_atom_site_type_symbol
_atom_site_fract_x
_atom_site_fract_y
_atom_site_fract_z
_atom_site_U_iso_or_equiv
_atom_site_thermal_displace_type
_atom_site_occupancy
_atom_site_calc_flag
_atom_site_refinement_flags
_atom_site_disorder_group
W1 W 0.142706(14) 0.15940(5) 0.26595(2) 0.03214(10) Uani 1 d . .
Se1 Se 0.19917(3) -0.17299(13) 0.33095(6) 0.0462(2) Uani 1 d . .
Se2 Se 0.25288(4) 0.30667(12) 0.36401(6) 0.0456(2) Uani 1 d . .
S1 S 0.34179(9) -0.2752(3) 0.48556(15) 0.0420(5) Uani 1 d . .
S2 S 0.38594(9) 0.1151(3) 0.50459(15) 0.0441(5) Uani 1 d . .
S3 S 0.47778(11) -0.2112(5) 0.6163(2) 0.0809(9) Uani 1 d . .
C1 C 0.2854(3) -0.0991(11) 0.4164(5) 0.033(2) Uani 1 d . .
C2 C 0.3054(3) 0.0862(11) 0.4260(5) 0.034(2) Uani 1 d . .
C3 C 0.4060(4) -0.1242(12) 0.5397(5) 0.043(2) Uani 1 d . .
C4 C 0.1366(5) 0.3170(18) 0.1639(6) 0.072(3) Uani 1 d . .
H4 H 0.1605(5) 0.4291(18) 0.1792(6) 0.086 Uiso 1 calc R .
C5 C 0.0777(5) 0.3110(20) 0.1294(6) 0.067(3) Uani 1 d . .
H5 H 0.0535(5) 0.4204(20) 0.1166(6) 0.081 Uiso 1 calc R .
C6 C 0.0590(6) 0.1232(27) 0.1165(7) 0.090(4) Uani 1 d . .
H6 H 0.0199(6) 0.0841(27) 0.0937(7) 0.108 Uiso 1 calc R .
C7 C 0.1038(7) 0.0000(20) 0.1405(7) 0.091(4) Uani 1 d . .
H7 H 0.1015(7) -0.1368(20) 0.1371(7) 0.109 Uiso 1 calc R .
C8 C 0.1553(6) 0.1165(25) 0.1722(7) 0.092(5) Uani 1 d . .
H8 H 0.1938(6) 0.0723(25) 0.1940(7) 0.111 Uiso 1 calc R .
C9 C 0.1526(4) 0.1445(16) 0.3853(6) 0.055(2) Uani 1 d . .
H9 H 0.1860(4) 0.0773(16) 0.4352(6) 0.066 Uiso 1 calc R .
C10 C 0.1506(5) 0.3422(17) 0.3696(8) 0.064(3) Uani 1 d . .
H10 H 0.1826(5) 0.4312(17) 0.4083(8) 0.077 Uiso 1 calc R .
C11 C 0.0967(6) 0.3876(18) 0.2913(9) 0.076(3) Uani 1 d . .
H11 H 0.0851(6) 0.5114(18) 0.2654(9) 0.091 Uiso 1 calc R .
C12 C 0.0599(4) 0.2154(23) 0.2540(7) 0.079(4) Uani 1 d . .
H12 H 0.0193(4) 0.2075(23) 0.1999(7) 0.095 Uiso 1 calc R .
C13 C 0.0942(5) 0.0604(16) 0.3112(7) 0.059(3) Uani 1 d . .
H13 H 0.0819(5) -0.0706(16) 0.3033(7) 0.070 Uiso 1 calc R .

loop_
_atom_type_symbol
_atom_type_description
_atom_type_scat_dispersion_real
_atom_type_scat_dispersion_imag
_atom_type_scat_source
C C 0.0033 0.0016 'International Tables Vol C Tables 4.2.6.8 and 6.1.1.4'
H H 0.0000 0.0000 'International Tables Vol C Tables 4.2.6.8 and 6.1.1.4'
S S 0.1246 0.1234 'International Tables Vol C Tables 4.2.6.8 and 6.1.1.4'
Se Se -0.0929 2.2259 'International Tables Vol C Tables 4.2.6.8 and 6.1.1.4'
W W -0.8490 6.8722 'International Tables Vol C Tables 4.2.6.8 and 6.1.1.4'

loop_
_geom_angle_atom_site_label_1
_geom_angle_atom_site_label_2
_geom_angle_atom_site_label_3
_geom_angle
_geom_angle_site_symmetry_1
_geom_angle_site_symmetry_3
_geom_angle_publ_flag
C8 W1 C13 147.5(5) . . ?
C8 W1 C4 36.8(5) . . ?
C13 W1 C4 148.4(4) . . ?
C8 W1 C12 135.7(4) . . ?
C13 W1 C12 35.2(4) . . ?
C4 W1 C12 114.6(4) . . ?
C8 W1 C7 36.0(5) . . ?
C13 W1 C7 111.7(5) . . ?
C4 W1 C7 59.4(4) . . ?
C12 W1 C7 106.7(5) . . ?
C8 W1 C9 164.2(4) . . ?
C13 W1 C9 36.3(3) . . ?
C4 W1 C9 154.5(4) . . ?
C12 W1 C9 58.1(3) . . ?
C7 W1 C9 144.4(4) . . ?
C8 W1 C6 57.5(4) . . ?
C13 W1 C6 98.2(4) . . ?
C4 W1 C6 56.8(4) . . ?
C12 W1 C6 78.6(4) . . ?
C7 W1 C6 33.5(4) . . ?
C9 W1 C6 133.7(4) . . ?
C8 W1 C5 58.1(4) . . ?
C13 W1 C5 114.7(4) . . ?
C4 W1 C5 33.8(4) . . ?
C12 W1 C5 82.6(4) . . ?
C7 W1 C5 56.8(4) . . ?
C9 W1 C5 137.7(3) . . ?
C6 W1 C5 33.4(4) . . ?
C8 W1 C11 138.2(4) . . ?
C13 W1 C11 58.9(4) . . ?
C4 W1 C11 102.2(4) . . ?
C12 W1 C11 35.5(4) . . ?
C7 W1 C11 131.0(5) . . ?
C9 W1 C11 56.8(4) . . ?
C6 W1 C11 97.6(5) . . ?
C5 W1 C11 82.5(4) . . ?
C8 W1 C10 153.4(5) . . ?
C13 W1 C10 58.3(4) . . ?
C4 W1 C10 120.5(4) . . ?
C12 W1 C10 56.7(4) . . ?
C7 W1 C10 162.8(5) . . ?
C9 W1 C10 34.1(3) . . ?
C6 W1 C10 130.0(5) . . ?
C5 W1 C10 112.3(4) . . ?
C11 W1 C10 32.7(4) . . ?
C8 W1 Se2 83.4(4) . . ?
C13 W1 Se2 125.5(3) . . ?
C4 W1 Se2 79.7(3) . . ?
C12 W1 Se2 133.0(3) . . ?
C7 W1 Se2 118.2(4) . . ?
C9 W1 Se2 89.3(2) . . ?
C6 W1 Se2 135.7(3) . . ?
C5 W1 Se2 110.0(3) . . ?
C11 W1 Se2 99.5(4) . . ?
C10 W1 Se2 77.1(3) . . ?
C8 W1 Se1 85.4(3) . . ?
C13 W1 Se1 83.1(3) . . ?
C4 W1 Se1 121.2(3) . . ?
C12 W1 Se1 117.0(4) . . ?
C7 W1 Se1 80.3(4) . . ?
C9 W1 Se1 80.1(3) . . ?
C6 W1 Se1 109.2(5) . . ?
C5 W1 Se1 136.9(3) . . ?
C11 W1 Se1 136.4(3) . . ?
C10 W1 Se1 110.4(3) . . ?
Se2 W1 Se1 85.00(3) . . ?
C1 Se1 W1 103.2(2) . . ?
C2 Se2 W1 103.5(2) . . ?
C3 S1 C1 97.7(4) . . ?
C3 S2 C2 98.5(4) . . ?
C2 C1 S1 116.7(6) . . ?
C2 C1 Se1 123.2(6) . . ?
S1 C1 Se1 120.1(4) . . ?
C1 C2 S2 114.8(6) . . ?
C1 C2 Se2 124.7(6) . . ?
S2 C2 Se2 120.4(4) . . ?
S3 C3 S2 126.3(5) . . ?
S3 C3 S1 121.5(5) . . ?
S2 C3 S1 112.3(4) . . ?
C5 C4 C8 106.4(11) . . ?
C5 C4 W1 75.0(6) . . ?
C8 C4 W1 70.2(5) . . ?
C6 C5 C4 109.6(11) . . ?
C6 C5 W1 73.1(7) . . ?
C4 C5 W1 71.1(6) . . ?
C7 C6 C5 111.1(11) . . ?
C7 C6 W1 72.1(7) . . ?
C5 C6 W1 73.5(7) . . ?
C6 C7 C8 106.8(12) . . ?
C6 C7 W1 74.4(7) . . ?
C8 C7 W1 70.0(6) . . ?
C7 C8 C4 106.1(9) . . ?
C7 C8 W1 73.9(6) . . ?
C4 C8 W1 72.9(5) . . ?
C10 C9 C13 107.8(9) . . ?
C10 C9 W1 75.2(5) . . ?
C13 C9 W1 70.6(5) . . ?
C11 C10 C9 110.1(11) . . ?
C11 C10 W1 72.4(6) . . ?
C9 C10 W1 70.7(5) . . ?
C10 C11 C12 108.1(11) . . ?
C10 C11 W1 74.9(6) . . ?
C12 C11 W1 70.6(6) . . ?
C13 C12 C11 108.6(9) . . ?
C13 C12 W1 71.8(5) . . ?
C11 C12 W1 73.9(5) . . ?
C12 C13 C9 105.3(9) . . ?
C12 C13 W1 73.0(5) . . ?
C9 C13 W1 73.1(4) . . ?

loop_
_geom_bond_atom_site_label_1
_geom_bond_atom_site_label_2
_geom_bond_distance
_geom_bond_site_symmetry_2
_geom_bond_publ_flag
W1 C8 2.248(8) . ?
W1 C13 2.279(7) . ?
W1 C4 2.284(9) . ?
W1 C12 2.293(8) . ?
W1 C7 2.298(11) . ?
W1 C9 2.311(8) . ?
W1 C6 2.327(11) . ?
W1 C5 2.332(10) . ?
W1 C11 2.337(9) . ?
W1 C10 2.367(9) . ?
W1 Se2 2.5704(9) . ?
W1 Se1 2.5711(9) . ?
Se1 C1 1.917(7) . ?
Se2 C2 1.890(8) . ?
S1 C3 1.724(8) . ?
S1 C1 1.731(8) . ?
S2 C3 1.713(9) . ?
S2 C2 1.740(7) . ?
S3 C3 1.658(8) . ?
C1 C2 1.343(10) . ?
C4 C5 1.344(14) . ?
C4 C8 1.43(2) . ?
C5 C6 1.34(2) . ?
C6 C7 1.33(2) . ?
C7 C8 1.41(2) . ?
C9 C10 1.373(14) . ?
C9 C13 1.430(13) . ?
C10 C11 1.323(15) . ?
C11 C12 1.41(2) . ?
C12 C13 1.383(15) . ?
